data_2212662
loop_
_publ_author_name
'Marian Kuczek'
'Bryndal, Iwona'
'Joannna Malinowska'
'Lis, Tadeusz'

_publ_section_title
;
 Disodium 4-nitrophenyl phosphate trihydrate
;
_journal_coeditor_code OM2104
_journal_issue 3
_journal_name_full 'Acta Crystallographica Section E'
_journal_page_first m889
_journal_page_last m891
_journal_paper_doi 10.1107/S160053680700801X
_journal_volume 63
_journal_year 2007
_chemical_formula_iupac '2Na+ , C6 H4 N O6 P 2- , 3H2 O'
_chemical_formula_moiety '2Na+ , C6 H4 N O6 P 2- , 3H2 O'
_chemical_formula_sum 'C6 H10 N Na2 O9 P'
_chemical_formula_weight 317.10
_chemical_name_common 'disodium 4-nitrophenyl phosphate trihydrate'
_chemical_name_systematic
;
Disodium 4-nitrophenyl phosphate trihydrate
;
_space_group_IT_number 14
_symmetry_cell_setting monoclinic
_symmetry_space_group_name_Hall '-P 2ybc'
_symmetry_space_group_name_H-M 'P 1 21/c 1'
_atom_sites_solution_hydrogens geom
_atom_sites_solution_primary direct
_atom_sites_solution_secondary difmap
_cell_angle_alpha 90.00
_cell_angle_beta 101.11(3)
_cell_angle_gamma 90.00
_cell_formula_units_Z 4
_cell_length_a 16.839(4)
_cell_length_b 11.120(3)
_cell_length_c 6.693(2)
_cell_measurement_reflns_used 9496
_cell_measurement_temperature 200(2)
_cell_measurement_theta_max 76.0
_cell_measurement_theta_min 4.79
_cell_volume 1229.8(6)
_computing_cell_refinement 'CrysAlis RED (Oxford Diffraction, 2003)'
_computing_data_collection 'CrysAlis CCD (Oxford Diffraction, 2003)'
_computing_data_reduction 'CrysAlis RED'
_computing_molecular_graphics 'XP (Bruker, 1998) and DIAMOND (Brandenburg & Putz, 2005)'
_computing_publication_material SHELXL97
_computing_structure_refinement 'SHELXL97 (Sheldrick, 1997)'
_computing_structure_solution 'SHELXS97 (Sheldrick, 1997)'
_diffrn_ambient_temperature 200(2)
_diffrn_measured_fraction_theta_full 0.940
_diffrn_measured_fraction_theta_max 0.893
_diffrn_measurement_device_type 'Oxford Xcalibur PX \k-geometry diffractometer with CCD Onyx camera'
_diffrn_measurement_method '\w and \f'
_diffrn_radiation_monochromator graphite
_diffrn_radiation_source 'fine-focus sealed tube'
_diffrn_radiation_type CuK\a
_diffrn_radiation_wavelength 1.5418
_diffrn_reflns_av_R_equivalents 0.0472
_diffrn_reflns_av_sigmaI/netI 0.0370
_diffrn_reflns_limit_h_max 16
_diffrn_reflns_limit_h_min -21
_diffrn_reflns_limit_k_max 12
_diffrn_reflns_limit_k_min -12
_diffrn_reflns_limit_l_max 8
_diffrn_reflns_limit_l_min -4
_diffrn_reflns_number 9754
_diffrn_reflns_theta_full 67.50
_diffrn_reflns_theta_max 76.00
_diffrn_reflns_theta_min 4.79
_diffrn_standards_decay_% 0
_diffrn_standards_interval_count 0
_diffrn_standards_interval_time 0
_exptl_absorpt_coefficient_mu 3.127
_exptl_absorpt_correction_T_max 0.933
_exptl_absorpt_correction_T_min 0.663
_exptl_absorpt_correction_type numerical
_exptl_absorpt_process_details '(CrysAlis RED; Oxford Diffraction 2003)'
_exptl_crystal_colour colourless
_exptl_crystal_density_diffrn 1.713
_exptl_crystal_density_method 'not measured'
_exptl_crystal_description plate
_exptl_crystal_F_000 648
_exptl_crystal_size_max 0.2
_exptl_crystal_size_mid 0.1
_exptl_crystal_size_min 0.02
_refine_diff_density_max 0.30
_refine_diff_density_min -0.39
_refine_ls_extinction_coef 0.0037(5)
_refine_ls_extinction_expression Fc^*^=kFc[1+0.001xFc^2^\l^3^/sin(2\q)]^-1/4^
_refine_ls_extinction_method 'SHELXL97 (Sheldrick, 1997)'
_refine_ls_goodness_of_fit_ref 1.006
_refine_ls_hydrogen_treatment mixed
_refine_ls_matrix_type full
_refine_ls_number_parameters 191
_refine_ls_number_reflns 2294
_refine_ls_number_restraints 0
_refine_ls_restrained_S_all 1.006
_refine_ls_R_factor_all 0.0481
_refine_ls_R_factor_gt 0.0376
_refine_ls_shift/su_max 0.000
_refine_ls_shift/su_mean 0.000
_refine_ls_structure_factor_coef Fsqd
_refine_ls_weighting_details 'calc w = 1/[\s^2^(Fo^2^)+(0.0629P)^2^] where P=(Fo^2^+2Fc^2^)/3'
_refine_ls_weighting_scheme calc
_refine_ls_wR_factor_gt 0.0924
_refine_ls_wR_factor_ref 0.0983
_reflns_number_gt 1834
_reflns_number_total 2294
_reflns_threshold_expression I>2\s(I)
_cod_data_source_file om2104.cif
_cod_data_source_block I
_cod_original_sg_symbol_H-M 'P 21/c'
_cod_database_code 2212662
_cod_database_fobs_code 2212662

loop_
_symmetry_equiv_pos_as_xyz
'x, y, z'
'-x, y+1/2, -z+1/2'
'-x, -y, -z'
'x, -y-1/2, z-1/2'

loop_
_atom_site_type_symbol
_atom_site_label
_atom_site_fract_x
_atom_site_fract_y
_atom_site_fract_z
_atom_site_U_iso_or_equiv
_atom_site_adp_type
_atom_site_calc_flag
_atom_site_refinement_flags
_atom_site_occupancy
Na Na1 0.49331(6) 0.66143(8) 0.57156(15) 0.0259(2) Uani d . 1
Na Na2 0.30726(6) 0.77911(8) 0.76399(13) 0.0250(2) Uani d . 1
P P 0.35859(3) 0.49687(5) 0.65260(8) 0.01749(17) Uani d . 1
O O1 0.30714(10) 0.39500(14) 0.4993(3) 0.0242(4) Uani d . 1
O O2 0.44385(10) 0.46055(14) 0.6469(3) 0.0239(4) Uani d . 1
O O3 0.33450(10) 0.47778(14) 0.8568(2) 0.0236(4) Uani d . 1
O O4 0.33680(10) 0.61926(13) 0.5644(2) 0.0227(4) Uani d . 1
O O5 -0.04400(12) 0.2686(2) 0.0617(3) 0.0474(5) Uani d . 1
O O6 -0.06515(11) 0.4467(2) 0.1683(4) 0.0459(5) Uani d . 1
N N -0.02002(13) 0.3613(2) 0.1539(3) 0.0333(5) Uani d . 1
C C1 0.22619(14) 0.3921(2) 0.4220(3) 0.0216(5) Uani d . 1
C C2 0.19675(14) 0.2854(2) 0.3279(4) 0.0254(5) Uani d . 1
H H2 0.2325 0.2198 0.3231 0.031 Uiso calc R 1
C C3 0.11618(15) 0.2741(2) 0.2416(4) 0.0285(5) Uani d . 1
H H3 0.0956 0.2010 0.1786 0.034 Uiso calc R 1
C C4 0.06539(14) 0.3719(2) 0.2484(4) 0.0264(5) Uani d . 1
C C5 0.09307(15) 0.4776(2) 0.3448(4) 0.0269(5) Uani d . 1
H H5 0.0568 0.5424 0.3506 0.032 Uiso calc R 1
C C6 0.17395(15) 0.4886(2) 0.4331(4) 0.0262(5) Uani d . 1
H H6 0.1938 0.5608 0.5004 0.031 Uiso calc R 1
O O1W 0.23379(11) 0.64341(16) 0.9581(3) 0.0285(4) Uani d . 1
H H11 0.186(2) 0.629(3) 0.933(5) 0.043 Uiso d . 1
H H21 0.258(2) 0.581(3) 0.919(5) 0.043 Uiso d . 1
O O2W 0.42527(11) 0.85678(15) 0.6337(3) 0.0275(4) Uani d . 1
H H12 0.468(2) 0.897(3) 0.684(5) 0.041 Uiso d . 1
H H22 0.403(2) 0.907(3) 0.551(6) 0.041 Uiso d . 1
O O3W 0.57440(11) 0.80747(16) 0.3985(3) 0.0277(4) Uani d . 1
H H13 0.604(2) 0.754(3) 0.396(5) 0.042 Uiso d . 1
H H23 0.602(2) 0.863(3) 0.470(6) 0.042 Uiso d . 1

loop_
_atom_site_aniso_label
_atom_site_aniso_U_11
_atom_site_aniso_U_22
_atom_site_aniso_U_33
_atom_site_aniso_U_12
_atom_site_aniso_U_13
_atom_site_aniso_U_23
Na1 0.0289(5) 0.0233(5) 0.0264(5) -0.0004(4) 0.0073(4) -0.0005(3)
Na2 0.0319(5) 0.0228(5) 0.0205(4) -0.0034(4) 0.0055(4) -0.0041(3)
P 0.0175(3) 0.0157(3) 0.0186(3) -0.0005(2) 0.0017(2) 0.00047(19)
O1 0.0190(8) 0.0193(8) 0.0321(9) 0.0009(6) -0.0007(7) -0.0048(6)
O2 0.0183(8) 0.0256(8) 0.0273(9) -0.0010(6) 0.0031(6) -0.0025(6)
O3 0.0251(9) 0.0250(8) 0.0215(8) 0.0025(6) 0.0063(6) 0.0041(6)
O4 0.0303(9) 0.0171(8) 0.0201(8) -0.0003(6) 0.0034(6) 0.0026(6)
O5 0.0333(12) 0.0529(13) 0.0503(13) -0.0109(10) -0.0064(10) -0.0130(10)
O6 0.0216(10) 0.0533(13) 0.0591(14) 0.0055(9) -0.0013(9) -0.0050(10)
N 0.0222(11) 0.0449(13) 0.0311(12) -0.0043(10) 0.0008(9) 0.0015(9)
C1 0.0193(12) 0.0255(11) 0.0193(11) -0.0017(9) 0.0015(9) -0.0009(8)
C2 0.0232(12) 0.0257(12) 0.0268(12) 0.0004(10) 0.0035(9) -0.0058(9)
C3 0.0265(13) 0.0308(13) 0.0272(12) -0.0042(10) 0.0027(10) -0.0061(9)
C4 0.0180(12) 0.0347(13) 0.0252(12) -0.0031(10) 0.0005(9) 0.0010(9)
C5 0.0212(13) 0.0251(12) 0.0332(13) 0.0043(9) 0.0021(10) -0.0004(9)
C6 0.0248(13) 0.0208(12) 0.0322(13) 0.0006(9) 0.0031(10) -0.0036(9)
O1W 0.0192(9) 0.0308(9) 0.0351(10) -0.0011(7) 0.0044(7) -0.0059(7)
O2W 0.0258(9) 0.0231(9) 0.0327(10) -0.0042(7) 0.0030(7) 0.0028(6)
O3W 0.0301(10) 0.0213(9) 0.0304(9) 0.0002(7) 0.0028(7) -0.0051(7)

loop_
_atom_type_symbol
_atom_type_description
_atom_type_scat_dispersion_real
_atom_type_scat_dispersion_imag
_atom_type_scat_source
C C 0.0181 0.0091 'International Tables Vol C Tables 4.2.6.8 and 6.1.1.4'
H H 0.0000 0.0000 'International Tables Vol C Tables 4.2.6.8 and 6.1.1.4'
N N 0.0311 0.0180 'International Tables Vol C Tables 4.2.6.8 and 6.1.1.4'
O O 0.0492 0.0322 'International Tables Vol C Tables 4.2.6.8 and 6.1.1.4'
P P 0.2955 0.4335 'International Tables Vol C Tables 4.2.6.8 and 6.1.1.4'
Na Na 0.1353 0.1239 'International Tables Vol C Tables 4.2.6.8 and 6.1.1.4'

loop_
_geom_angle_atom_site_label_1
_geom_angle_atom_site_label_2
_geom_angle_atom_site_label_3
_geom_angle_site_symmetry_1
_geom_angle_site_symmetry_3
_geom_angle
O3W Na1 O2 4_576 3_666 113.83(7)
O3W Na1 O2 4_576 . 95.76(7)
O2 Na1 O2 3_666 . 79.50(7)
O3W Na1 O2W 4_576 . 85.49(7)
O2 Na1 O2W 3_666 . 149.10(7)
O2 Na1 O2W . . 124.22(7)
O3W Na1 O3W 4_576 . 93.61(7)
O2 Na1 O3W 3_666 . 75.13(7)
O2 Na1 O3W . . 154.61(7)
O2W Na1 O3W . . 79.98(7)
O3W Na1 O4 4_576 . 115.68(7)
O2 Na1 O4 3_666 . 116.25(6)
O2 Na1 O4 . . 58.26(5)
O2W Na1 O4 . . 71.13(6)
O3W Na1 O4 . . 136.06(7)
O3W Na1 O2W 4_576 4_575 166.99(7)
O2 Na1 O2W 3_666 4_575 58.92(6)
O2 Na1 O2W . 4_575 93.40(6)
O2W Na1 O2W . 4_575 96.97(7)
O3W Na1 O2W . 4_575 74.34(6)
O4 Na1 O2W . 4_575 77.07(6)
O3W Na1 Na2 4_576 4_575 144.54(6)
O2 Na1 Na2 3_666 4_575 101.62(6)
O2 Na1 Na2 . 4_575 89.54(5)
O2W Na1 Na2 . 4_575 63.07(5)
O3W Na1 Na2 . 4_575 96.38(5)
O4 Na1 Na2 . 4_575 41.06(4)
O2W Na1 Na2 4_575 4_575 44.52(4)
O3W Na1 Na1 4_576 3_666 108.94(6)
O2 Na1 Na1 3_666 3_666 40.57(4)
O2 Na1 Na1 . 3_666 38.93(4)
O2W Na1 Na1 . 3_666 156.97(6)
O3W Na1 Na1 . 3_666 115.69(6)
O4 Na1 Na1 . 3_666 86.25(5)
O2W Na1 Na1 4_575 3_666 73.10(5)
Na2 Na1 Na1 4_575 3_666 97.09(4)
O3W Na1 Na2 4_576 . 90.15(6)
O2 Na1 Na2 3_666 . 152.40(6)
O2 Na1 Na2 . . 84.88(5)
O2W Na1 Na2 . . 39.36(4)
O3W Na1 Na2 . . 118.69(6)
O4 Na1 Na2 . . 36.77(4)
O2W Na1 Na2 4_575 . 99.87(5)
Na2 Na1 Na2 4_575 . 55.35(3)
Na1 Na1 Na2 3_666 . 120.48(4)
O3W Na1 Na1 4_576 4_576 39.30(5)
O2 Na1 Na1 3_666 4_576 152.88(5)
O2 Na1 Na1 . 4_576 103.11(5)
O2W Na1 Na1 . 4_576 49.23(5)
O3W Na1 Na1 . 4_576 99.08(6)
O4 Na1 Na1 . 4_576 86.59(5)
O2W Na1 Na1 4_575 4_576 146.00(5)
Na2 Na1 Na1 4_575 4_576 105.37(3)
Na1 Na1 Na1 3_666 4_576 135.96(4)
Na2 Na1 Na1 . 4_576 53.31(3)
O4 Na2 O4 4_576 . 148.12(8)
O4 Na2 O1W 4_576 4_575 125.32(7)
O4 Na2 O1W . 4_575 85.11(7)
O4 Na2 O1W 4_576 . 83.41(7)
O4 Na2 O1W . . 91.11(7)
O1W Na2 O1W 4_575 . 116.75(9)
O4 Na2 O2W 4_576 . 94.84(7)
O4 Na2 O2W . . 77.87(7)
O1W Na2 O2W 4_575 . 83.59(7)
O1W Na2 O2W . . 156.23(8)
O4 Na2 Na2 4_576 4_575 156.95(6)
O4 Na2 Na2 . 4_575 41.68(4)
O1W Na2 Na2 4_575 4_575 46.51(5)
O1W Na2 Na2 . 4_575 119.64(6)
O2W Na2 Na2 . 4_575 64.43(5)
O4 Na2 Na2 4_576 4_576 42.98(4)
O4 Na2 Na2 . 4_576 117.23(6)
O1W Na2 Na2 4_575 4_576 145.89(5)
O1W Na2 Na2 . 4_576 43.42(5)
O2W Na2 Na2 . 4_576 124.35(6)
Na2 Na2 Na2 4_575 4_576 158.10(6)
O4 Na2 Na1 4_576 4_576 50.34(5)
O4 Na2 Na1 . 4_576 102.55(6)
O1W Na2 Na1 4_575 4_576 135.55(6)
O1W Na2 Na1 . 4_576 106.91(6)
O2W Na2 Na1 . 4_576 56.44(5)
Na2 Na2 Na1 4_575 4_576 116.65(3)
Na2 Na2 Na1 4_576 4_576 67.91(3)
O4 Na2 Na1 4_576 . 114.33(6)
O4 Na2 Na1 . . 43.18(5)
O1W Na2 Na1 4_575 . 99.19(6)
O1W Na2 Na1 . . 119.43(6)
O2W Na2 Na1 . . 40.37(5)
Na2 Na2 Na1 4_575 . 56.74(3)
Na2 Na2 Na1 4_576 . 114.77(4)
Na1 Na2 Na1 4_576 . 63.99(3)
O2 P O4 . . 113.40(10)
O2 P O3 . . 114.20(10)
O4 P O3 . . 113.24(9)
O2 P O1 . . 100.91(9)
O4 P O1 . . 108.52(9)
O3 P O1 . . 105.31(9)
C1 O1 P . . 128.11(14)
P O2 Na1 . 3_666 135.14(10)
P O2 Na1 . . 97.12(8)
Na1 O2 Na1 3_666 . 100.50(7)
P O4 Na2 . 4_575 142.46(10)
P O4 Na2 . . 121.91(9)
Na2 O4 Na2 4_575 . 95.34(6)
P O4 Na1 . . 89.23(8)
Na2 O4 Na1 4_575 . 88.60(6)
Na2 O4 Na1 . . 100.06(6)
O5 N O6 . . 122.6(2)
O5 N C4 . . 119.1(2)
O6 N C4 . . 118.4(2)
O1 C1 C2 . . 115.8(2)
O1 C1 C6 . . 123.8(2)
C2 C1 C6 . . 120.4(2)
C3 C2 C1 . . 120.3(2)
C3 C2 H2 . . 119.8
C1 C2 H2 . . 119.8
C2 C3 C4 . . 118.7(2)
C2 C3 H3 . . 120.7
C4 C3 H3 . . 120.7
C5 C4 C3 . . 121.9(2)
C5 C4 N . . 119.2(2)
C3 C4 N . . 119.0(2)
C4 C5 C6 . . 119.5(2)
C4 C5 H5 . . 120.3
C6 C5 H5 . . 120.3
C5 C6 C1 . . 119.2(2)
C5 C6 H6 . . 120.4
C1 C6 H6 . . 120.4
Na2 O1W Na2 4_576 . 90.08(7)
Na2 O2W Na1 . . 100.27(7)
Na2 O2W Na1 . 4_576 79.04(6)
Na1 O2W Na1 . 4_576 90.17(6)
Na1 O3W Na1 4_575 . 104.45(8)

loop_
_geom_bond_atom_site_label_1
_geom_bond_atom_site_label_2
_geom_bond_site_symmetry_2
_geom_bond_distance
_geom_bond_publ_flag
Na1 O3W 4_576 2.371(2) y
Na1 O2 3_666 2.386(2) y
Na1 O2 . 2.470(2) y
Na1 O2W . 2.527(2) y
Na1 O3W . 2.540(2) y
Na1 O4 . 2.668(2) y
Na1 O2W 4_575 2.941(2) y
Na1 P . 3.0435(12) ?
Na1 Na2 4_575 3.465(2) y
Na1 Na1 3_666 3.734(2) ?
Na1 Na2 . 3.839(2) y
Na1 Na1 4_576 3.8832(13) y
Na2 O4 4_576 2.276(2) y
Na2 O4 . 2.334(2) y
Na2 O1W 4_575 2.343(2) y
Na2 O1W . 2.473(2) y
Na2 O2W . 2.475(2) y
Na2 P . 3.3766(13) ?
Na2 Na2 4_575 3.4085(10) y
Na2 Na2 4_576 3.4085(10) y
Na2 Na1 4_576 3.4647(18) ?
Na2 H21 . 2.63(3) ?
P O1 . 1.6563(17) y
P O2 . 1.4989(17) y
P O3 . 1.5136(17) y
P O4 . 1.5006(16) y
O1 C1 . 1.362(3) y
O2 Na1 3_666 2.3862(19) ?
O4 Na2 4_575 2.2764(18) ?
O5 N . 1.230(3) ?
O6 N . 1.231(3) ?
N C4 . 1.460(3) ?
C1 C2 . 1.390(3) ?
C1 C6 . 1.398(3) ?
C2 C3 . 1.374(4) ?
C2 H2 . 0.9500 ?
C3 C4 . 1.389(4) ?
C3 H3 . 0.9500 ?
C4 C5 . 1.378(4) ?
C5 C6 . 1.382(4) ?
C5 H5 . 0.9500 ?
C6 H6 . 0.9500 ?
O1W Na2 4_576 2.343(2) ?
O1W H11 . 0.81(4) ?
O1W H21 . 0.87(3) ?
O2W Na1 4_576 2.941(2) ?
O2W H12 . 0.85(4) ?
O2W H22 . 0.82(4) ?
O3W Na1 4_575 2.371(2) ?
O3W H13 . 0.78(4) ?
O3W H23 . 0.86(4) ?

loop_
_geom_hbond_atom_site_label_D
_geom_hbond_atom_site_label_H
_geom_hbond_atom_site_label_A
_geom_hbond_site_symmetry_A
_geom_hbond_distance_DH
_geom_hbond_distance_HA
_geom_hbond_distance_DA
_geom_hbond_angle_DHA
O1W H11 O6 3_566 0.81(4) 2.19(4) 2.976(3) 167(3)
O1W H11 O5 3_566 0.81(4) 2.65(3) 3.321(3) 141(3)
O1W H21 O3 . 0.87(3) 1.83(4) 2.678(2) 164(3)
O2W H12 O2 2_656 0.85(4) 1.83(4) 2.664(3) 164(3)
O2W H22 O3 4_575 0.82(4) 2.02(4) 2.840(3) 172(3)
O3W H13 O1 3_666 0.78(4) 2.25(4) 2.998(2) 161(4)
O3W H13 O2 3_666 0.78(4) 2.52(4) 3.006(3) 122(3)
O3W H23 O3 2_656 0.86(4) 1.91(4) 2.767(2) 176(3)
C3 H3 O5 . 0.95 2.45 2.735(3) 97
C5 H5 O6 . 0.95 2.42 2.720(3) 98
C5 H5 O5 2 0.95 2.60 3.427(3) 146
C6 H6 O4 . 0.95 2.45 3.078(3) 124

loop_
_geom_torsion_atom_site_label_1
_geom_torsion_atom_site_label_2
_geom_torsion_atom_site_label_3
_geom_torsion_atom_site_label_4
_geom_torsion
_geom_torsion_publ_flag
O2 P O1 C1 -169.86(19) y
O3 P O1 C1 71.1(2) y
O4 P O1 C1 -50.5(2) y
P O1 C1 C2 -168.62(17) y
P O1 C1 C6 11.5(3) y
O1 C1 C2 C3 -178.8(2) y
O1 C1 C6 C5 178.3(2) no
N C4 C3 C2 178.9(2) no
N C4 C5 C6 -179.4(2) no
C3 C4 N O5 -3.7(4) y
C5 C4 N O5 177.4(2) y
C3 C4 N O6 177.0(2) y
C5 C4 N O6 -1.9(4) y
C6 C1 C2 C3 1.1(4) no
C1 C2 C3 C4 0.8(4) no
C2 C3 C4 C5 -2.2(4) no
C3 C4 C5 C6 1.7(4) no
